data_7151477
loop_
_publ_author_name
'Anderson, James C.'
'Blake, Alexander J.'
'Graham, Jonathan P.'
'Wilson, Claire'

_publ_section_title
;
 Investigation of the asymmetric ionic Diels?Alder reaction for the
 synthesis of cis-decalins
;
_journal_issue 16
_journal_name_full 'Organic &amp;  Biomolecular Chemistry'
_journal_page_first 2877
_journal_paper_doi 10.1039/b305116a
_journal_volume 1
_journal_year 2003
_chemical_formula_moiety 'C16 H26 O2'
_chemical_formula_sum 'C16 H26 O2'
_chemical_formula_weight 250.37
_chemical_name_systematic
; 
? 
;
_space_group_IT_number 19
_symmetry_cell_setting orthorhombic
_symmetry_space_group_name_Hall 'P 2ac 2ab'
_symmetry_space_group_name_H-M 'P 21 21 21'
_atom_sites_solution_hydrogens 'sp2 Me groups from delta-F; others placed geometrically'
_atom_sites_solution_primary direct
_audit_creation_method SHELXL-97
_cell_angle_alpha 90.00
_cell_angle_beta 90.00
_cell_angle_gamma 90.00
_cell_formula_units_Z 4
_cell_length_a 6.8589(11)
_cell_length_b 10.727(2)
_cell_length_c 20.398(3)
_cell_measurement_reflns_used 4714
_cell_measurement_temperature 150(2)
_cell_measurement_theta_max 28.75
_cell_measurement_theta_min 2.75
_cell_volume 1500.8(4)
_computing_cell_refinement 'Bruker SAINT version 6.02a (Bruker, 2000)'
_computing_data_collection 'Bruker SMART version 5.624 (Bruker, 2001)'
_computing_data_reduction 'Bruker SAINT; Bruker SHELXTL (Bruker, 1997)'
_computing_molecular_graphics 'Bruker SHELXTL'
_computing_publication_material 'SHELXL-97; PLATON (Spek, 2002)'
_computing_structure_refinement 'SHELXL-97 (Sheldrick, 1997)'
_computing_structure_solution 'SHELXS-97 (Sheldrick, 1990)'
_diffrn_ambient_temperature 150(2)
_diffrn_measured_fraction_theta_full 0.986
_diffrn_measured_fraction_theta_max 0.907
_diffrn_measurement_device_type 'Bruker SMART1000 CCD area detector'
_diffrn_measurement_method omega
_diffrn_radiation_monochromator graphite
_diffrn_radiation_source 'normal-focus sealed tube'
_diffrn_radiation_type MoK\a
_diffrn_radiation_wavelength 0.71073
_diffrn_reflns_av_R_equivalents 0.081
_diffrn_reflns_av_sigmaI/netI 0.018
_diffrn_reflns_limit_h_max 9
_diffrn_reflns_limit_h_min -8
_diffrn_reflns_limit_k_max 14
_diffrn_reflns_limit_k_min -11
_diffrn_reflns_limit_l_max 26
_diffrn_reflns_limit_l_min -25
_diffrn_reflns_number 9187
_diffrn_reflns_theta_full 27.50
_diffrn_reflns_theta_max 28.75
_diffrn_reflns_theta_min 2.00
_diffrn_standards_decay_% 0
_diffrn_standards_number 0
_exptl_absorpt_coefficient_mu 0.071
_exptl_absorpt_correction_type none
_exptl_crystal_colour colourless
_exptl_crystal_density_diffrn 1.108
_exptl_crystal_density_method 'not measured'
_exptl_crystal_description 'trigonal prism'
_exptl_crystal_F_000 552
_exptl_crystal_size_max 0.80
_exptl_crystal_size_mid 0.55
_exptl_crystal_size_min 0.29
_refine_diff_density_max 0.25
_refine_diff_density_min -0.19
_refine_diff_density_rms 0.04
_refine_ls_abs_structure_details 'Flack H D (1983), Acta Cryst. A39, 876-881'
_refine_ls_abs_structure_Flack 'not reliably determined'
_refine_ls_extinction_method none
_refine_ls_goodness_of_fit_ref 1.06
_refine_ls_hydrogen_treatment 'rigid rotating group; riding model'
_refine_ls_matrix_type full
_refine_ls_number_parameters 165
_refine_ls_number_reflns 2045
_refine_ls_number_restraints 0
_refine_ls_restrained_S_all 1.06
_refine_ls_R_factor_all 0.0485
_refine_ls_R_factor_gt 0.0423
_refine_ls_shift/su_max 0.001
_refine_ls_shift/su_mean 0.000
_refine_ls_structure_factor_coef Fsqd
_refine_ls_weighting_details 'calc w=1/[\s^2^(Fo^2^)+(0.087P)^2^+0.018P] where P=(Fo^2^+2Fc^2^)/3'
_refine_ls_weighting_scheme calc
_refine_ls_wR_factor_gt 0.115
_refine_ls_wR_factor_ref 0.120
_reflns_number_gt 1787
_reflns_number_total 2067
_reflns_threshold_expression >2sigma(I)
_cod_data_source_file b305116a.txt
_cod_data_source_block compound8
_cod_depositor_comments
;
The following automatic conversions were performed:
'_symmetry_cell_setting' value 'Orthorhombic' changed to 'orthorhombic'
according to '/home/saulius/struct/CIF-dictionaries/cif_core.dic'
dictionary named 'cif_core.dic' version 2.4.1 from 2010-06-29.

Automatic conversion script
Id: cif_fix_enum 1527 2010-12-29 10:47:43Z saulius 

The following automatic conversions were performed:

'_atom_sites_solution_primary' value 'direct methods' was changed to
'direct'.

Automatic conversion script
Id: cif_fix_values 6452 2018-10-05 10:23:21Z andrius 
;
_cod_original_cell_volume 1500.7(7)
_cod_database_code 7151477

loop_
_symmetry_equiv_pos_as_xyz
'x, y, z'
'-x+1/2, -y, z+1/2'
'-x, y+1/2, -z+1/2'
'x+1/2, -y+1/2, -z'

loop_
_atom_site_label
_atom_site_type_symbol
_atom_site_fract_x
_atom_site_fract_y
_atom_site_fract_z
_atom_site_U_iso_or_equiv
_atom_site_adp_type
_atom_site_occupancy
_atom_site_symmetry_multiplicity
_atom_site_calc_flag
_atom_site_refinement_flags
_atom_site_disorder_assembly
_atom_site_disorder_group
C1 C 0.4727(3) 0.26286(18) 0.14432(8) 0.0369(4) Uani 1 1 d . . .
C2 C 0.5270(4) 0.39844(19) 0.13254(10) 0.0512(5) Uani 1 1 d . . .
H2A H 0.4379 0.4525 0.1580 0.061 Uiso 1 1 calc R . .
H2B H 0.5087 0.4181 0.0855 0.061 Uiso 1 1 calc R . .
C3 C 0.7371(4) 0.4278(2) 0.15190(11) 0.0545(6) Uani 1 1 d . . .
H3A H 0.7605 0.5184 0.1474 0.065 Uiso 1 1 calc R . .
H3B H 0.8273 0.3838 0.1219 0.065 Uiso 1 1 calc R . .
C4 C 0.7794(3) 0.38772(18) 0.22288(9) 0.0429(4) Uani 1 1 d . . .
H4A H 0.9183 0.4033 0.2333 0.051 Uiso 1 1 calc R . .
H4B H 0.6987 0.4374 0.2534 0.051 Uiso 1 1 calc R . .
C5 C 0.7336(3) 0.24859(16) 0.23152(8) 0.0339(4) Uani 1 1 d . . .
H5A H 0.8168 0.2014 0.1998 0.041 Uiso 1 1 calc R . .
C6 C 0.7811(2) 0.2002(2) 0.30042(9) 0.0407(4) Uani 1 1 d . . .
H6A H 0.7982 0.1087 0.2982 0.049 Uiso 1 1 calc R . .
H6B H 0.9068 0.2367 0.3146 0.049 Uiso 1 1 calc R . .
C7 C 0.6275(3) 0.22967(18) 0.35180(8) 0.0354(4) Uani 1 1 d . . .
C7M C 0.6988(3) 0.2105(2) 0.42150(10) 0.0489(5) Uani 1 1 d . . .
H7MA H 0.7821 0.2806 0.4343 0.073 Uiso 1 1 calc R . .
H7MB H 0.7736 0.1328 0.4240 0.073 Uiso 1 1 calc R . .
H7MC H 0.5867 0.2057 0.4512 0.073 Uiso 1 1 calc R . .
C8 C 0.4468(2) 0.26484(17) 0.33593(8) 0.0337(4) Uani 1 1 d . . .
C8M C 0.2900(3) 0.2973(2) 0.38516(9) 0.0430(5) Uani 1 1 d . . .
H8MA H 0.1872 0.2339 0.3838 0.064 Uiso 1 1 calc R . .
H8MB H 0.2345 0.3789 0.3744 0.064 Uiso 1 1 calc R . .
H8MC H 0.3468 0.3000 0.4292 0.064 Uiso 1 1 calc R . .
C9 C 0.3795(2) 0.27761(18) 0.26507(8) 0.0350(4) Uani 1 1 d . . .
H9A H 0.3628 0.3672 0.2549 0.042 Uiso 1 1 calc R . .
H9B H 0.2504 0.2371 0.2605 0.042 Uiso 1 1 calc R . .
C10 C 0.5197(2) 0.22026(16) 0.21470(8) 0.0305(3) Uani 1 1 d . . .
H10A H 0.5025 0.1277 0.2164 0.037 Uiso 1 1 calc R . .
O11 O 0.2692(2) 0.24115(14) 0.13128(7) 0.0485(4) Uani 1 1 d . . .
C11 C 0.2530(3) 0.16011(18) 0.07532(8) 0.0404(4) Uani 1 1 d . . .
H11A H 0.2402 0.2111 0.0345 0.048 Uiso 1 1 calc R . .
C11M C 0.0766(3) 0.0774(3) 0.08300(12) 0.0556(6) Uani 1 1 d . . .
H11B H -0.0418 0.1285 0.0821 0.083 Uiso 1 1 calc R . .
H11C H 0.0844 0.0329 0.1249 0.083 Uiso 1 1 calc R . .
H11D H 0.0726 0.0170 0.0470 0.083 Uiso 1 1 calc R . .
O12 O 0.57953(19) 0.18795(13) 0.09810(6) 0.0397(3) Uani 1 1 d . . .
C12 C 0.4488(3) 0.09292(17) 0.07542(8) 0.0346(4) Uani 1 1 d . . .
H12A H 0.4458 0.0223 0.1074 0.041 Uiso 1 1 calc R . .
C12M C 0.5174(3) 0.04670(18) 0.00891(9) 0.0389(4) Uani 1 1 d . . .
H12B H 0.6442 0.0056 0.0137 0.058 Uiso 1 1 calc R . .
H12C H 0.5300 0.1175 -0.0212 0.058 Uiso 1 1 calc R . .
H12D H 0.4224 -0.0128 -0.0087 0.058 Uiso 1 1 calc R . .

loop_
_atom_site_aniso_label
_atom_site_aniso_U_11
_atom_site_aniso_U_22
_atom_site_aniso_U_33
_atom_site_aniso_U_23
_atom_site_aniso_U_13
_atom_site_aniso_U_12
C1 0.0364(9) 0.0466(10) 0.0279(8) -0.0063(7) -0.0034(7) 0.0112(8)
C2 0.0764(15) 0.0445(10) 0.0326(9) 0.0038(8) 0.0000(10) 0.0141(11)
C3 0.0766(15) 0.0427(10) 0.0441(11) 0.0054(8) 0.0110(12) -0.0080(11)
C4 0.0413(10) 0.0478(10) 0.0395(9) -0.0039(8) 0.0059(8) -0.0081(9)
C5 0.0251(8) 0.0455(10) 0.0311(8) -0.0020(7) 0.0024(6) 0.0013(7)
C6 0.0261(8) 0.0592(11) 0.0369(9) 0.0030(8) -0.0034(7) 0.0051(8)
C7 0.0319(8) 0.0448(9) 0.0293(8) 0.0015(7) -0.0021(6) -0.0019(8)
C7M 0.0452(11) 0.0664(13) 0.0351(10) 0.0074(9) -0.0091(8) 0.0007(10)
C8 0.0293(8) 0.0424(9) 0.0295(8) -0.0037(7) 0.0008(7) -0.0035(7)
C8M 0.0324(9) 0.0608(12) 0.0357(9) -0.0120(9) 0.0026(7) -0.0033(9)
C9 0.0241(8) 0.0487(10) 0.0323(8) -0.0048(7) -0.0016(6) 0.0047(7)
C10 0.0273(8) 0.0354(8) 0.0287(8) -0.0019(7) -0.0015(6) 0.0039(7)
O11 0.0378(7) 0.0681(9) 0.0397(7) -0.0194(6) -0.0108(6) 0.0212(7)
C11 0.0417(10) 0.0483(10) 0.0311(8) -0.0056(7) -0.0082(8) 0.0138(9)
C11M 0.0361(10) 0.0749(15) 0.0558(13) -0.0140(11) -0.0014(9) 0.0052(11)
O12 0.0357(7) 0.0506(7) 0.0328(6) -0.0104(5) -0.0020(5) 0.0079(6)
C12 0.0346(8) 0.0406(9) 0.0285(8) -0.0005(7) -0.0019(7) 0.0079(8)
C12M 0.0432(10) 0.0409(9) 0.0326(9) -0.0051(7) 0.0010(7) 0.0017(8)

loop_
_atom_type_symbol
_atom_type_description
_atom_type_scat_dispersion_real
_atom_type_scat_dispersion_imag
_atom_type_scat_source
C C 0.0033 0.0016 'International Tables Vol C Tables 4.2.6.8 and 6.1.1.4'
H H 0.0000 0.0000 'International Tables Vol C Tables 4.2.6.8 and 6.1.1.4'
O O 0.0106 0.0060 'International Tables Vol C Tables 4.2.6.8 and 6.1.1.4'

loop_
_geom_angle_atom_site_label_1
_geom_angle_atom_site_label_2
_geom_angle_atom_site_label_3
_geom_angle
_geom_angle_site_symmetry_1
_geom_angle_site_symmetry_3
_geom_angle_publ_flag
O12 C1 O11 106.39(14) . . ?
O12 C1 C2 107.81(16) . . ?
O11 C1 C2 111.28(18) . . ?
O12 C1 C10 109.78(14) . . ?
O11 C1 C10 109.07(15) . . ?
C2 C1 C10 112.33(16) . . ?
C1 C2 C3 112.80(18) . . ?
C2 C3 C4 111.35(18) . . ?
C5 C4 C3 109.93(16) . . ?
C6 C5 C4 112.99(16) . . ?
C6 C5 C10 109.92(14) . . ?
C4 C5 C10 111.23(15) . . ?
C7 C6 C5 114.49(15) . . ?
C8 C7 C7M 124.36(17) . . ?
C8 C7 C6 122.36(16) . . ?
C7M C7 C6 113.25(16) . . ?
C7 C8 C8M 124.34(16) . . ?
C7 C8 C9 122.45(15) . . ?
C8M C8 C9 113.20(15) . . ?
C8 C9 C10 114.14(14) . . ?
C9 C10 C5 111.66(14) . . ?
C9 C10 C1 111.94(14) . . ?
C5 C10 C1 110.41(14) . . ?
C11 O11 C1 108.60(14) . . ?
O11 C11 C11M 109.56(17) . . ?
O11 C11 C12 102.52(14) . . ?
C11M C11 C12 115.36(16) . . ?
C12 O12 C1 106.85(14) . . ?
O12 C12 C12M 109.03(15) . . ?
O12 C12 C11 102.42(14) . . ?
C12M C12 C11 115.23(15) . . ?

loop_
_geom_bond_atom_site_label_1
_geom_bond_atom_site_label_2
_geom_bond_distance
_geom_bond_site_symmetry_2
_geom_bond_publ_flag
C1 O12 1.439(2) . ?
C1 O11 1.440(2) . ?
C1 C2 1.520(3) . ?
C1 C10 1.541(2) . ?
C2 C3 1.527(4) . ?
C3 C4 1.538(3) . ?
C4 C5 1.535(3) . ?
C5 C6 1.533(2) . ?
C5 C10 1.537(2) . ?
C6 C7 1.519(3) . ?
C7 C8 1.335(2) . ?
C7 C7M 1.517(2) . ?
C8 C8M 1.512(2) . ?
C8 C9 1.524(2) . ?
C9 C10 1.536(2) . ?
O11 C11 1.439(2) . ?
C11 C11M 1.509(3) . ?
C11 C12 1.524(2) . ?
O12 C12 1.434(2) . ?
C12 C12M 1.519(2) . ?

loop_
_geom_torsion_atom_site_label_1
_geom_torsion_atom_site_label_2
_geom_torsion_atom_site_label_3
_geom_torsion_atom_site_label_4
_geom_torsion
_geom_torsion_site_symmetry_1
_geom_torsion_site_symmetry_2
_geom_torsion_site_symmetry_3
_geom_torsion_site_symmetry_4
_geom_torsion_publ_flag
O12 C1 C2 C3 -69.0(2) . . . . ?
O11 C1 C2 C3 174.68(16) . . . . ?
C10 C1 C2 C3 52.1(2) . . . . ?
C1 C2 C3 C4 -53.5(2) . . . . ?
C2 C3 C4 C5 56.1(2) . . . . ?
C3 C4 C5 C6 177.38(16) . . . . ?
C3 C4 C5 C10 -58.4(2) . . . . ?
C4 C5 C6 C7 80.2(2) . . . . ?
C10 C5 C6 C7 -44.7(2) . . . . ?
C5 C6 C7 C8 16.5(3) . . . . ?
C5 C6 C7 C7M -165.53(18) . . . . ?
C7M C7 C8 C8M 3.4(3) . . . . ?
C6 C7 C8 C8M -178.88(19) . . . . ?
C7M C7 C8 C9 -177.4(2) . . . . ?
C6 C7 C8 C9 0.4(3) . . . . ?
C7 C8 C9 C10 12.6(3) . . . . ?
C8M C8 C9 C10 -168.11(16) . . . . ?
C8 C9 C10 C5 -41.6(2) . . . . ?
C8 C9 C10 C1 -165.98(15) . . . . ?
C6 C5 C10 C9 57.44(19) . . . . ?
C4 C5 C10 C9 -68.46(19) . . . . ?
C6 C5 C10 C1 -177.33(15) . . . . ?
C4 C5 C10 C1 56.77(18) . . . . ?
O12 C1 C10 C9 -168.12(15) . . . . ?
O11 C1 C10 C9 -51.9(2) . . . . ?
C2 C1 C10 C9 71.9(2) . . . . ?
O12 C1 C10 C5 66.81(19) . . . . ?
O11 C1 C10 C5 -176.99(14) . . . . ?
C2 C1 C10 C5 -53.1(2) . . . . ?
O12 C1 O11 C11 -3.4(2) . . . . ?
C2 C1 O11 C11 113.74(17) . . . . ?
C10 C1 O11 C11 -121.78(16) . . . . ?
C1 O11 C11 C11M 146.72(17) . . . . ?
C1 O11 C11 C12 23.7(2) . . . . ?
O11 C1 O12 C12 -20.08(18) . . . . ?
C2 C1 O12 C12 -139.54(16) . . . . ?
C10 C1 O12 C12 97.80(16) . . . . ?
C1 O12 C12 C12M 156.62(14) . . . . ?
C1 O12 C12 C11 34.09(17) . . . . ?
O11 C11 C12 O12 -35.11(17) . . . . ?
C11M C11 C12 O12 -154.10(16) . . . . ?
O11 C11 C12 C12M -153.33(17) . . . . ?
C11M C11 C12 C12M 87.7(2) . . . . ?

loop_
_cod_related_entry_id
_cod_related_entry_database
_cod_related_entry_code
1 ChemSpider 9218348
